data_4330151
loop_
_publ_author_name
'Md Hosnay Mobarok'
'Robert McDonald'
'Michael J. Ferguson'
'Martin Cowie'

_publ_section_title
;
 Mixed Bis(\m-silylene) and (\m-Silylene)/(\m-Germylene) Complexes
 Involving the Rh/Ir Metal Combination: Nature of the Si...Si Interactions
 in the Bis(\m-silylene) Species
;
_journal_name_full 'Inorganic Chemistry'
_journal_page_first 9249
_journal_page_last 9258
_journal_paper_doi 10.1021/ic300720y
_journal_volume 51
_journal_year 2012
_chemical_formula_moiety 'C65 H58 Ir O2 P4 Rh Si2, 2.5(C6 H6)'
_chemical_formula_sum 'C80 H73 Ir O2 P4 Rh Si2'
_chemical_formula_weight 1541.55
_chemical_name_systematic
; 
 ? 
;
_space_group_IT_number 15
_symmetry_cell_setting monoclinic
_symmetry_space_group_name_Hall '-C 2yc'
_symmetry_space_group_name_H-M 'C 1 2/c 1'
_atom_sites_solution_hydrogens geom
_atom_sites_solution_primary direct
_atom_sites_solution_secondary difmap
_audit_creation_method SHELXL-97
_cell_angle_alpha 90.00
_cell_angle_beta 96.4988(4)
_cell_angle_gamma 90.00
_cell_formula_units_Z 8
_cell_length_a 20.1338(8)
_cell_length_b 22.4680(9)
_cell_length_c 30.3133(12)
_cell_measurement_reflns_used 9015
_cell_measurement_temperature 173(2)
_cell_measurement_theta_max 27.48
_cell_measurement_theta_min 2.26
_cell_volume 13624.6(9)
_computing_cell_refinement 'Bruker SAINT'
_computing_data_collection 'Bruker APEX2'
_computing_data_reduction 'Bruker SAINT'
_computing_molecular_graphics 'Bruker SHELXTL'
_computing_publication_material 'Bruker SHELXTL'
_computing_structure_refinement 'SHELXL-97 (Sheldrick, 2008)'
_computing_structure_solution 'SHELXS-97 (Sheldrick, 2008)'
_diffrn_ambient_temperature 173(2)
_diffrn_measured_fraction_theta_full 0.998
_diffrn_measured_fraction_theta_max 0.998
_diffrn_measurement_device_type 'Bruker APEX-II CCD'
_diffrn_measurement_method '\w scans'
_diffrn_radiation_monochromator graphite
_diffrn_radiation_source 'fine-focus sealed tube'
_diffrn_radiation_type MoK\a
_diffrn_radiation_wavelength 0.71073
_diffrn_reflns_av_R_equivalents 0.0248
_diffrn_reflns_av_sigmaI/netI 0.0198
_diffrn_reflns_limit_h_max 26
_diffrn_reflns_limit_h_min -26
_diffrn_reflns_limit_k_max 29
_diffrn_reflns_limit_k_min -29
_diffrn_reflns_limit_l_max 39
_diffrn_reflns_limit_l_min -39
_diffrn_reflns_number 59862
_diffrn_reflns_theta_full 27.52
_diffrn_reflns_theta_max 27.52
_diffrn_reflns_theta_min 1.47
_exptl_absorpt_coefficient_mu 2.371
_exptl_absorpt_correction_T_max 0.5864
_exptl_absorpt_correction_T_min 0.4613
_exptl_absorpt_correction_type numerical
_exptl_absorpt_process_details 'SADABS (Sheldrick, 2008)'
_exptl_crystal_colour colourless
_exptl_crystal_density_diffrn 1.503
_exptl_crystal_description prism
_exptl_crystal_F_000 6232
_exptl_crystal_size_max 0.39
_exptl_crystal_size_mid 0.31
_exptl_crystal_size_min 0.25
_refine_diff_density_max 0.974
_refine_diff_density_min -0.360
_refine_diff_density_rms 0.063
_refine_ls_extinction_method none
_refine_ls_goodness_of_fit_ref 1.039
_refine_ls_hydrogen_treatment mixed
_refine_ls_matrix_type full
_refine_ls_number_parameters 817
_refine_ls_number_reflns 15662
_refine_ls_number_restraints 0
_refine_ls_restrained_S_all 1.039
_refine_ls_R_factor_all 0.0264
_refine_ls_R_factor_gt 0.0216
_refine_ls_shift/su_max 0.003
_refine_ls_shift/su_mean 0.000
_refine_ls_structure_factor_coef Fsqd
_refine_ls_weighting_details 'calc w=1/[\s^2^(Fo^2^)+(0.0264P)^2^+12.9241P] where P=(Fo^2^+2Fc^2^)/3'
_refine_ls_weighting_scheme calc
_refine_ls_wR_factor_gt 0.0512
_refine_ls_wR_factor_ref 0.0530
_reflns_number_gt 14009
_reflns_number_total 15662
_reflns_threshold_expression I>2\s(I)
_cod_data_source_file ic300720y_si_002_5.cif
_cod_data_source_block cow1135
_cod_database_code 4330151

loop_
_symmetry_equiv_pos_as_xyz
'x, y, z'
'-x, y, -z+1/2'
'x+1/2, y+1/2, z'
'-x+1/2, y+1/2, -z+1/2'
'-x, -y, -z'
'x, -y, z-1/2'
'-x+1/2, -y+1/2, -z'
'x+1/2, -y+1/2, z-1/2'

loop_
_atom_site_label
_atom_site_type_symbol
_atom_site_fract_x
_atom_site_fract_y
_atom_site_fract_z
_atom_site_U_iso_or_equiv
_atom_site_adp_type
_atom_site_occupancy
_atom_site_symmetry_multiplicity
_atom_site_calc_flag
_atom_site_refinement_flags
_atom_site_disorder_assembly
_atom_site_disorder_group
IrA Ir 0.762923(5) 0.029345(4) 0.146085(3) 0.02007(3) Uani 0.50 1 d P A 1
RhA Rh 0.643919(5) 0.014017(4) 0.089791(3) 0.01935(3) Uani 0.50 1 d P A 1
IrB Ir 0.643919(5) 0.014017(4) 0.089791(3) 0.01935(3) Uani 0.50 1 d P A 2
RhB Rh 0.762923(5) 0.029345(4) 0.146085(3) 0.02007(3) Uani 0.50 1 d P A 2
P1 P 0.78099(2) 0.12872(2) 0.126516(17) 0.02201(10) Uani 1 1 d . . .
P2 P 0.64526(2) 0.11407(2) 0.063775(16) 0.02067(10) Uani 1 1 d . . .
P3 P 0.70259(2) 0.04732(2) 0.207262(17) 0.02257(10) Uani 1 1 d . . .
P4 P 0.57066(2) 0.01632(2) 0.144451(17) 0.02149(10) Uani 1 1 d . . .
Si1 Si 0.75358(3) 0.01344(2) 0.068681(18) 0.02198(11) Uani 1 1 d . . .
H1 H 0.7680(12) 0.0641(11) 0.0453(8) 0.038(6) Uiso 1 1 d . . .
Si2 Si 0.70387(3) -0.06207(2) 0.134158(18) 0.02269(11) Uani 1 1 d . . .
O1 O 0.90411(10) -0.00975(11) 0.17468(8) 0.0707(7) Uani 1 1 d . A .
O2 O 0.57158(10) -0.05106(8) 0.01184(6) 0.0507(5) Uani 1 1 d . A .
C1 C 0.84926(11) 0.00454(11) 0.16507(8) 0.0376(5) Uani 1 1 d . . .
C2 C 0.59806(11) -0.02608(9) 0.04202(7) 0.0292(4) Uani 1 1 d . . .
C3 C 0.70417(9) 0.16266(8) 0.09829(7) 0.0235(4) Uani 1 1 d . A .
H3A H 0.7176 0.1952 0.0792 0.028 Uiso 1 1 calc R . .
H3B H 0.6796 0.1811 0.1213 0.028 Uiso 1 1 calc R . .
C4 C 0.61283(10) 0.02442(9) 0.20162(7) 0.0245(4) Uani 1 1 d . A .
H4A H 0.6097 -0.0141 0.2171 0.029 Uiso 1 1 calc R . .
H4B H 0.5878 0.0541 0.2173 0.029 Uiso 1 1 calc R . .
C11 C 0.84765(9) 0.14626(9) 0.09149(6) 0.0247(4) Uani 1 1 d . A .
C12 C 0.85531(10) 0.20429(10) 0.07697(7) 0.0305(4) Uani 1 1 d . . .
H12 H 0.8258 0.2343 0.0850 0.037 Uiso 1 1 calc R A .
C13 C 0.90503(11) 0.21916(11) 0.05103(8) 0.0360(5) Uani 1 1 d . A .
H13 H 0.9086 0.2588 0.0406 0.043 Uiso 1 1 calc R . .
C14 C 0.94961(12) 0.17599(12) 0.04032(8) 0.0404(6) Uani 1 1 d . . .
H14 H 0.9839 0.1859 0.0225 0.048 Uiso 1 1 calc R A .
C15 C 0.94420(11) 0.11874(11) 0.05549(8) 0.0394(5) Uani 1 1 d . A .
H15 H 0.9753 0.0893 0.0485 0.047 Uiso 1 1 calc R . .
C16 C 0.89343(10) 0.10360(10) 0.08098(7) 0.0311(5) Uani 1 1 d . . .
H16 H 0.8900 0.0639 0.0913 0.037 Uiso 1 1 calc R A .
C21 C 0.80719(10) 0.18352(9) 0.17026(7) 0.0265(4) Uani 1 1 d . A .
C22 C 0.78220(11) 0.24112(9) 0.17204(7) 0.0323(5) Uani 1 1 d . . .
H22 H 0.7466 0.2537 0.1508 0.039 Uiso 1 1 calc R A .
C23 C 0.80925(13) 0.28044(11) 0.20479(8) 0.0405(6) Uani 1 1 d . A .
H23 H 0.7914 0.3195 0.2060 0.049 Uiso 1 1 calc R . .
C24 C 0.86128(13) 0.26342(12) 0.23520(8) 0.0442(6) Uani 1 1 d . . .
H24 H 0.8797 0.2906 0.2573 0.053 Uiso 1 1 calc R A .
C25 C 0.88675(13) 0.20654(12) 0.23355(8) 0.0444(6) Uani 1 1 d . A .
H25 H 0.9231 0.1947 0.2545 0.053 Uiso 1 1 calc R . .
C26 C 0.85967(11) 0.16657(11) 0.20158(7) 0.0352(5) Uani 1 1 d . . .
H26 H 0.8771 0.1273 0.2011 0.042 Uiso 1 1 calc R A .
C31 C 0.56981(9) 0.16179(8) 0.05793(7) 0.0232(4) Uani 1 1 d . A .
C32 C 0.55271(11) 0.19891(10) 0.09151(8) 0.0353(5) Uani 1 1 d . . .
H32 H 0.5809 0.2008 0.1188 0.042 Uiso 1 1 calc R A .
C33 C 0.49521(12) 0.23331(11) 0.08597(9) 0.0420(6) Uani 1 1 d . A .
H33 H 0.4844 0.2582 0.1095 0.050 Uiso 1 1 calc R . .
C34 C 0.45350(11) 0.23171(10) 0.04661(9) 0.0381(5) Uani 1 1 d . . .
H34 H 0.4148 0.2561 0.0425 0.046 Uiso 1 1 calc R A .
C35 C 0.46877(11) 0.19445(11) 0.01351(8) 0.0382(5) Uani 1 1 d . A .
H35 H 0.4398 0.1924 -0.0135 0.046 Uiso 1 1 calc R . .
C36 C 0.52603(10) 0.15963(10) 0.01882(7) 0.0318(5) Uani 1 1 d . . .
H36 H 0.5356 0.1339 -0.0045 0.038 Uiso 1 1 calc R A .
C41 C 0.66870(10) 0.12201(9) 0.00724(7) 0.0254(4) Uani 1 1 d . A .
C42 C 0.71442(11) 0.16384(10) -0.00455(7) 0.0317(5) Uani 1 1 d . . .
H42 H 0.7348 0.1906 0.0172 0.038 Uiso 1 1 calc R A .
C43 C 0.73048(12) 0.16685(11) -0.04771(8) 0.0410(6) Uani 1 1 d . A .
H43 H 0.7630 0.1947 -0.0550 0.049 Uiso 1 1 calc R . .
C44 C 0.69991(13) 0.12988(12) -0.08026(8) 0.0444(6) Uani 1 1 d . . .
H44 H 0.7102 0.1331 -0.1100 0.053 Uiso 1 1 calc R A .
C45 C 0.65418(13) 0.08817(11) -0.06921(8) 0.0413(6) Uani 1 1 d . A .
H45 H 0.6328 0.0625 -0.0914 0.050 Uiso 1 1 calc R . .
C46 C 0.63957(11) 0.08380(10) -0.02575(7) 0.0326(5) Uani 1 1 d . . .
H46 H 0.6091 0.0542 -0.0182 0.039 Uiso 1 1 calc R A .
C51 C 0.73209(10) 0.01074(9) 0.26005(7) 0.0272(4) Uani 1 1 d . A .
C52 C 0.78774(12) -0.02589(11) 0.26305(8) 0.0382(5) Uani 1 1 d . . .
H52 H 0.8099 -0.0326 0.2375 0.046 Uiso 1 1 calc R A .
C53 C 0.81159(13) -0.05301(13) 0.30286(9) 0.0483(6) Uani 1 1 d . A .
H53 H 0.8497 -0.0782 0.3044 0.058 Uiso 1 1 calc R . .
C54 C 0.77987(14) -0.04327(13) 0.34019(9) 0.0484(7) Uani 1 1 d . . .
H54 H 0.7966 -0.0610 0.3677 0.058 Uiso 1 1 calc R A .
C55 C 0.72398(14) -0.00780(12) 0.33757(8) 0.0461(6) Uani 1 1 d . A .
H55 H 0.7018 -0.0016 0.3632 0.055 Uiso 1 1 calc R . .
C56 C 0.69979(12) 0.01900(10) 0.29784(8) 0.0363(5) Uani 1 1 d . . .
H56 H 0.6609 0.0432 0.2964 0.044 Uiso 1 1 calc R A .
C61 C 0.69214(10) 0.12413(9) 0.22585(7) 0.0271(4) Uani 1 1 d . A .
C62 C 0.73366(11) 0.14920(10) 0.26079(7) 0.0327(5) Uani 1 1 d . . .
H62 H 0.7690 0.1264 0.2757 0.039 Uiso 1 1 calc R A .
C63 C 0.72358(13) 0.20753(11) 0.27392(8) 0.0406(6) Uani 1 1 d . A .
H63 H 0.7517 0.2241 0.2981 0.049 Uiso 1 1 calc R . .
C64 C 0.67355(14) 0.24124(11) 0.25228(9) 0.0473(6) Uani 1 1 d . . .
H64 H 0.6667 0.2809 0.2616 0.057 Uiso 1 1 calc R A .
C65 C 0.63295(13) 0.21749(10) 0.21688(9) 0.0431(6) Uani 1 1 d . A .
H65 H 0.5990 0.2412 0.2013 0.052 Uiso 1 1 calc R . .
C66 C 0.64161(11) 0.15891(9) 0.20406(8) 0.0324(5) Uani 1 1 d . . .
H66 H 0.6127 0.1425 0.1802 0.039 Uiso 1 1 calc R A .
C71 C 0.49916(9) 0.06801(9) 0.14114(7) 0.0245(4) Uani 1 1 d . A .
C72 C 0.45952(10) 0.06938(9) 0.10041(7) 0.0298(4) Uani 1 1 d . . .
H72 H 0.4737 0.0487 0.0758 0.036 Uiso 1 1 calc R A .
C73 C 0.39983(11) 0.10037(10) 0.09528(8) 0.0359(5) Uani 1 1 d . A .
H73 H 0.3729 0.1002 0.0674 0.043 Uiso 1 1 calc R . .
C74 C 0.37919(11) 0.13171(10) 0.13079(9) 0.0391(5) Uani 1 1 d . . .
H74 H 0.3379 0.1526 0.1274 0.047 Uiso 1 1 calc R A .
C75 C 0.41870(11) 0.13251(10) 0.17092(8) 0.0370(5) Uani 1 1 d . A .
H75 H 0.4053 0.1549 0.1950 0.044 Uiso 1 1 calc R . .
C76 C 0.47830(11) 0.10048(9) 0.17620(7) 0.0306(4) Uani 1 1 d . . .
H76 H 0.5051 0.1008 0.2041 0.037 Uiso 1 1 calc R A .
C81 C 0.52148(10) -0.05212(9) 0.14999(7) 0.0260(4) Uani 1 1 d . A .
C82 C 0.52318(11) -0.09863(10) 0.12002(8) 0.0317(5) Uani 1 1 d . . .
H82 H 0.5499 -0.0952 0.0963 0.038 Uiso 1 1 calc R A .
C83 C 0.48613(12) -0.15018(10) 0.12435(8) 0.0384(5) Uani 1 1 d . A .
H83 H 0.4876 -0.1816 0.1035 0.046 Uiso 1 1 calc R . .
C84 C 0.44759(12) -0.15574(11) 0.15856(9) 0.0434(6) Uani 1 1 d . . .
H84 H 0.4225 -0.1910 0.1616 0.052 Uiso 1 1 calc R A .
C85 C 0.44526(13) -0.10974(12) 0.18867(9) 0.0477(6) Uani 1 1 d . A .
H85 H 0.4189 -0.1137 0.2126 0.057 Uiso 1 1 calc R . .
C86 C 0.48120(12) -0.05789(11) 0.18412(8) 0.0386(5) Uani 1 1 d . . .
H86 H 0.4783 -0.0261 0.2045 0.046 Uiso 1 1 calc R A .
C91 C 0.79513(10) -0.04465(9) 0.03642(7) 0.0276(4) Uani 1 1 d . A .
C92 C 0.85762(11) -0.06868(10) 0.05036(8) 0.0343(5) Uani 1 1 d . . .
H92 H 0.8789 -0.0591 0.0791 0.041 Uiso 1 1 calc R A .
C93 C 0.88961(13) -0.10636(11) 0.02335(9) 0.0449(6) Uani 1 1 d . A .
H93 H 0.9325 -0.1219 0.0336 0.054 Uiso 1 1 calc R . .
C94 C 0.85981(14) -0.12133(12) -0.01796(10) 0.0510(7) Uani 1 1 d . . .
H94 H 0.8816 -0.1475 -0.0363 0.061 Uiso 1 1 calc R A .
C95 C 0.79763(14) -0.09808(13) -0.03296(9) 0.0527(7) Uani 1 1 d . A .
H95 H 0.7766 -0.1084 -0.0616 0.063 Uiso 1 1 calc R . .
C96 C 0.76602(12) -0.05968(12) -0.00613(8) 0.0422(6) Uani 1 1 d . . .
H96 H 0.7238 -0.0433 -0.0169 0.051 Uiso 1 1 calc R A .
C100 C 0.67646(11) -0.10718(10) 0.18238(7) 0.0323(5) Uani 1 1 d . A .
H10A H 0.7144 -0.1303 0.1964 0.039 Uiso 1 1 calc R . .
H10B H 0.6403 -0.1343 0.1712 0.039 Uiso 1 1 calc R . .
H10C H 0.6606 -0.0801 0.2043 0.039 Uiso 1 1 calc R . .
C101 C 0.73672(10) -0.12983(8) 0.10589(7) 0.0258(4) Uani 1 1 d . A .
C102 C 0.79285(11) -0.15986(9) 0.12595(8) 0.0348(5) Uani 1 1 d . . .
H102 H 0.8176 -0.1431 0.1515 0.042 Uiso 1 1 calc R A .
C103 C 0.81345(12) -0.21350(10) 0.10948(9) 0.0418(6) Uani 1 1 d . A .
H103 H 0.8521 -0.2329 0.1236 0.050 Uiso 1 1 calc R . .
C104 C 0.77819(13) -0.23868(10) 0.07276(9) 0.0440(6) Uani 1 1 d . . .
H104 H 0.7922 -0.2755 0.0616 0.053 Uiso 1 1 calc R A .
C105 C 0.72265(13) -0.21038(11) 0.05232(9) 0.0456(6) Uani 1 1 d . A .
H105 H 0.6980 -0.2277 0.0270 0.055 Uiso 1 1 calc R . .
C106 C 0.70234(12) -0.15616(10) 0.06873(8) 0.0363(5) Uani 1 1 d . . .
H106 H 0.6640 -0.1368 0.0541 0.044 Uiso 1 1 calc R A .
C11S C 1.0565(3) -0.0193(2) 0.08479(18) 0.1064(19) Uani 1 1 d . . .
H11S H 1.0419 0.0208 0.0865 0.128 Uiso 1 1 calc R . .
C12S C 1.03833(17) -0.0610(3) 0.11446(15) 0.0925(15) Uani 1 1 d . . .
H12S H 1.0105 -0.0501 0.1364 0.111 Uiso 1 1 calc R . .
C13S C 1.06089(18) -0.11868(18) 0.11206(13) 0.0777(11) Uani 1 1 d . . .
H13S H 1.0499 -0.1476 0.1329 0.093 Uiso 1 1 calc R . .
C14S C 1.09865(18) -0.13372(15) 0.07983(12) 0.0693(9) Uani 1 1 d . . .
H14S H 1.1130 -0.1738 0.0776 0.083 Uiso 1 1 calc R . .
C15S C 1.11645(15) -0.09311(16) 0.05076(11) 0.0618(8) Uani 1 1 d . . .
H15S H 1.1438 -0.1047 0.0287 0.074 Uiso 1 1 calc R . .
C16S C 1.0958(2) -0.03611(18) 0.05269(14) 0.0861(13) Uani 1 1 d . . .
H16S H 1.1084 -0.0077 0.0320 0.103 Uiso 1 1 calc R . .
C21S C 0.9664(2) 0.1283(2) 0.33345(14) 0.0891(12) Uani 1 1 d . . .
H21S H 1.0043 0.1109 0.3225 0.107 Uiso 1 1 calc R . .
C22S C 0.96845(19) 0.18539(19) 0.34703(12) 0.0761(11) Uani 1 1 d . . .
H22S H 1.0079 0.2082 0.3457 0.091 Uiso 1 1 calc R . .
C23S C 0.9139(2) 0.2107(2) 0.36278(12) 0.0816(11) Uani 1 1 d . . .
H23S H 0.9149 0.2512 0.3719 0.098 Uiso 1 1 calc R . .
C24S C 0.8574(2) 0.1764(3) 0.36519(13) 0.0988(16) Uani 1 1 d . . .
H24S H 0.8193 0.1932 0.3763 0.119 Uiso 1 1 calc R . .
C25S C 0.8565(3) 0.1187(3) 0.35169(15) 0.110(2) Uani 1 1 d . . .
H25S H 0.8181 0.0948 0.3538 0.133 Uiso 1 1 calc R . .
C26S C 0.9103(3) 0.0955(2) 0.33535(16) 0.1061(17) Uani 1 1 d . . .
H26S H 0.9089 0.0556 0.3250 0.127 Uiso 1 1 calc R . .
C31S C 0.5000 0.2745(2) 0.2500 0.0773(15) Uani 1 2 d S . .
H31S H 0.5000 0.2323 0.2500 0.093 Uiso 1 2 calc SR . .
C32S C 0.53212(19) 0.3047(2) 0.28492(14) 0.0835(11) Uani 1 1 d . . .
H32S H 0.5543 0.2838 0.3095 0.100 Uiso 1 1 calc R . .
C33S C 0.5323(2) 0.3653(3) 0.28433(19) 0.1176(19) Uani 1 1 d . . .
H33S H 0.5557 0.3860 0.3086 0.141 Uiso 1 1 calc R . .
C34S C 0.5000 0.3977(4) 0.2500 0.130(3) Uani 1 2 d S . .
H34S H 0.5000 0.4400 0.2500 0.156 Uiso 1 2 calc SR . .

loop_
_atom_site_aniso_label
_atom_site_aniso_U_11
_atom_site_aniso_U_22
_atom_site_aniso_U_33
_atom_site_aniso_U_23
_atom_site_aniso_U_13
_atom_site_aniso_U_12
IrA 0.02011(5) 0.02025(5) 0.02005(5) 0.00166(4) 0.00322(4) 0.00121(3)
RhA 0.01961(5) 0.01864(5) 0.02022(5) 0.00037(4) 0.00407(4) 0.00123(3)
IrB 0.01961(5) 0.01864(5) 0.02022(5) 0.00037(4) 0.00407(4) 0.00123(3)
RhB 0.02011(5) 0.02025(5) 0.02005(5) 0.00166(4) 0.00322(4) 0.00121(3)
P1 0.0217(2) 0.0223(2) 0.0223(2) 0.00152(19) 0.00353(19) -0.00109(18)
P2 0.0212(2) 0.0203(2) 0.0208(2) 0.00173(18) 0.00359(19) 0.00159(18)
P3 0.0241(2) 0.0238(2) 0.0201(2) 0.00110(19) 0.00388(19) -0.00005(19)
P4 0.0209(2) 0.0214(2) 0.0229(2) 0.00018(18) 0.00554(19) 0.00007(18)
Si1 0.0220(3) 0.0230(3) 0.0215(3) 0.0010(2) 0.0051(2) 0.0022(2)
Si2 0.0248(3) 0.0196(2) 0.0240(3) 0.0022(2) 0.0046(2) 0.0017(2)
O1 0.0345(10) 0.1062(18) 0.0721(15) 0.0339(13) 0.0085(10) 0.0275(11)
O2 0.0719(13) 0.0433(10) 0.0334(9) -0.0037(8) -0.0089(9) -0.0172(9)
C1 0.0297(11) 0.0481(14) 0.0353(13) 0.0123(10) 0.0050(10) 0.0074(10)
C2 0.0345(11) 0.0253(10) 0.0276(11) 0.0029(8) 0.0028(9) -0.0025(8)
C3 0.0230(9) 0.0208(9) 0.0267(10) 0.0021(7) 0.0034(8) 0.0001(7)
C4 0.0250(10) 0.0276(10) 0.0219(10) 0.0016(8) 0.0065(8) -0.0017(8)
C11 0.0222(9) 0.0300(10) 0.0218(10) 0.0017(8) 0.0012(8) -0.0038(8)
C12 0.0268(10) 0.0309(11) 0.0339(12) 0.0041(9) 0.0042(9) -0.0024(8)
C13 0.0346(12) 0.0377(12) 0.0361(13) 0.0088(10) 0.0051(10) -0.0095(9)
C14 0.0316(12) 0.0549(15) 0.0366(13) 0.0048(11) 0.0115(10) -0.0083(10)
C15 0.0312(12) 0.0454(14) 0.0435(14) 0.0020(11) 0.0127(10) 0.0041(10)
C16 0.0269(10) 0.0329(11) 0.0337(12) 0.0031(9) 0.0044(9) -0.0005(8)
C21 0.0283(10) 0.0286(10) 0.0234(10) -0.0004(8) 0.0068(8) -0.0074(8)
C22 0.0383(12) 0.0297(11) 0.0300(11) -0.0010(9) 0.0087(9) -0.0068(9)
C23 0.0533(15) 0.0311(12) 0.0399(14) -0.0066(10) 0.0172(11) -0.0148(10)
C24 0.0517(15) 0.0500(15) 0.0322(13) -0.0102(11) 0.0112(11) -0.0239(12)
C25 0.0420(14) 0.0579(16) 0.0316(13) -0.0023(11) -0.0025(10) -0.0138(12)
C26 0.0357(12) 0.0392(12) 0.0302(12) -0.0001(9) 0.0012(9) -0.0052(9)
C31 0.0208(9) 0.0194(9) 0.0298(11) 0.0037(7) 0.0054(8) 0.0000(7)
C32 0.0314(11) 0.0353(12) 0.0384(13) -0.0065(10) 0.0009(9) 0.0073(9)
C33 0.0359(12) 0.0343(12) 0.0560(16) -0.0120(11) 0.0065(11) 0.0088(10)
C34 0.0261(11) 0.0291(11) 0.0598(16) 0.0081(11) 0.0075(10) 0.0059(9)
C35 0.0247(11) 0.0468(14) 0.0420(14) 0.0083(11) -0.0009(10) 0.0015(10)
C36 0.0253(10) 0.0378(12) 0.0325(12) 0.0000(9) 0.0039(9) 0.0013(9)
C41 0.0266(10) 0.0268(10) 0.0236(10) 0.0055(8) 0.0058(8) 0.0077(8)
C42 0.0319(11) 0.0315(11) 0.0326(12) 0.0074(9) 0.0077(9) 0.0052(9)
C43 0.0429(13) 0.0404(13) 0.0436(14) 0.0162(11) 0.0216(11) 0.0110(10)
C44 0.0581(16) 0.0488(15) 0.0299(13) 0.0119(11) 0.0207(11) 0.0213(12)
C45 0.0574(15) 0.0417(13) 0.0250(12) -0.0018(10) 0.0051(11) 0.0140(11)
C46 0.0408(12) 0.0312(11) 0.0263(11) 0.0022(9) 0.0062(9) 0.0060(9)
C51 0.0303(10) 0.0294(10) 0.0215(10) 0.0032(8) 0.0016(8) -0.0045(8)
C52 0.0373(12) 0.0462(14) 0.0307(12) 0.0090(10) 0.0017(10) 0.0046(10)
C53 0.0444(14) 0.0581(16) 0.0405(15) 0.0192(12) -0.0029(11) 0.0044(12)
C54 0.0495(15) 0.0604(17) 0.0329(13) 0.0205(12) -0.0065(11) -0.0136(13)
C55 0.0559(16) 0.0574(16) 0.0259(12) 0.0092(11) 0.0088(11) -0.0137(13)
C56 0.0404(13) 0.0398(13) 0.0296(12) 0.0043(9) 0.0073(10) -0.0034(10)
C61 0.0310(10) 0.0252(10) 0.0271(11) -0.0011(8) 0.0118(8) -0.0023(8)
C62 0.0362(12) 0.0337(11) 0.0295(11) -0.0021(9) 0.0094(9) -0.0084(9)
C63 0.0500(14) 0.0381(13) 0.0363(13) -0.0096(10) 0.0163(11) -0.0148(11)
C64 0.0608(17) 0.0297(12) 0.0557(17) -0.0100(11) 0.0256(14) -0.0044(11)
C65 0.0469(14) 0.0307(12) 0.0540(16) 0.0032(11) 0.0159(12) 0.0048(10)
C66 0.0361(12) 0.0289(11) 0.0333(12) 0.0010(9) 0.0090(9) 0.0002(9)
C71 0.0216(9) 0.0232(9) 0.0298(11) 0.0032(8) 0.0077(8) 0.0004(7)
C72 0.0293(10) 0.0291(11) 0.0314(11) 0.0019(9) 0.0055(9) 0.0010(8)
C73 0.0295(11) 0.0360(12) 0.0414(13) 0.0069(10) 0.0012(10) 0.0017(9)
C74 0.0276(11) 0.0343(12) 0.0571(16) 0.0093(11) 0.0121(11) 0.0079(9)
C75 0.0361(12) 0.0337(12) 0.0442(14) -0.0012(10) 0.0177(10) 0.0062(9)
C76 0.0316(11) 0.0310(11) 0.0309(11) 0.0010(9) 0.0106(9) 0.0035(9)
C81 0.0229(9) 0.0237(10) 0.0314(11) 0.0031(8) 0.0038(8) -0.0020(7)
C82 0.0322(11) 0.0299(11) 0.0339(12) -0.0003(9) 0.0085(9) -0.0049(9)
C83 0.0410(13) 0.0293(11) 0.0454(14) -0.0033(10) 0.0076(11) -0.0085(10)
C84 0.0412(13) 0.0325(12) 0.0578(16) 0.0069(11) 0.0108(12) -0.0113(10)
C85 0.0529(15) 0.0457(15) 0.0490(16) 0.0054(12) 0.0257(13) -0.0138(12)
C86 0.0445(13) 0.0360(12) 0.0385(13) -0.0010(10) 0.0190(11) -0.0070(10)
C91 0.0293(10) 0.0266(10) 0.0285(11) -0.0003(8) 0.0106(8) 0.0015(8)
C92 0.0336(11) 0.0378(12) 0.0325(12) -0.0008(9) 0.0072(9) 0.0086(9)
C93 0.0427(14) 0.0444(14) 0.0496(16) -0.0015(12) 0.0136(12) 0.0163(11)
C94 0.0558(16) 0.0476(15) 0.0536(17) -0.0155(13) 0.0237(13) 0.0100(12)
C95 0.0516(16) 0.0636(18) 0.0440(16) -0.0242(13) 0.0106(13) 0.0017(13)
C96 0.0340(12) 0.0560(15) 0.0375(13) -0.0113(11) 0.0074(10) 0.0067(11)
C100 0.0356(11) 0.0281(11) 0.0341(12) 0.0063(9) 0.0080(9) 0.0024(9)
C101 0.0285(10) 0.0202(9) 0.0293(11) 0.0024(8) 0.0062(8) 0.0023(8)
C102 0.0362(12) 0.0278(11) 0.0394(13) 0.0000(9) -0.0004(10) 0.0054(9)
C103 0.0408(13) 0.0331(12) 0.0518(15) 0.0026(11) 0.0067(11) 0.0131(10)
C104 0.0531(15) 0.0269(11) 0.0535(16) -0.0066(11) 0.0124(12) 0.0104(10)
C105 0.0541(15) 0.0378(13) 0.0435(15) -0.0141(11) -0.0013(12) 0.0056(11)
C106 0.0370(12) 0.0302(11) 0.0407(13) -0.0045(9) -0.0003(10) 0.0080(9)
C11S 0.123(4) 0.078(3) 0.101(4) -0.035(3) -0.061(3) 0.055(3)
C12S 0.0461(19) 0.146(4) 0.082(3) -0.051(3) -0.0030(18) 0.016(2)
C13S 0.070(2) 0.082(3) 0.083(3) -0.018(2) 0.018(2) -0.030(2)
C14S 0.073(2) 0.0558(19) 0.080(2) -0.0136(17) 0.0105(19) -0.0044(16)
C15S 0.0488(17) 0.078(2) 0.0570(19) -0.0070(16) -0.0029(14) -0.0039(15)
C16S 0.114(3) 0.067(2) 0.068(2) 0.0113(19) -0.033(2) -0.008(2)
C21S 0.081(3) 0.093(3) 0.085(3) 0.022(2) -0.026(2) 0.001(2)
C22S 0.063(2) 0.092(3) 0.068(2) 0.017(2) -0.0150(18) -0.029(2)
C23S 0.093(3) 0.094(3) 0.053(2) 0.0043(19) -0.014(2) -0.020(2)
C24S 0.065(2) 0.177(5) 0.053(2) 0.022(3) -0.0012(18) -0.016(3)
C25S 0.101(4) 0.156(5) 0.066(3) 0.042(3) -0.029(3) -0.079(4)
C26S 0.140(4) 0.075(3) 0.090(3) 0.035(2) -0.040(3) -0.036(3)
C31S 0.062(3) 0.071(3) 0.104(4) 0.000 0.032(3) 0.000
C32S 0.063(2) 0.112(3) 0.077(3) 0.003(2) 0.0135(19) 0.005(2)
C33S 0.088(3) 0.121(4) 0.143(5) -0.063(4) 0.012(3) -0.007(3)
C34S 0.110(6) 0.088(5) 0.182(9) 0.000 -0.024(6) 0.000

loop_
_atom_type_symbol
_atom_type_description
_atom_type_scat_dispersion_real
_atom_type_scat_dispersion_imag
_atom_type_scat_source
C C 0.0033 0.0016 'International Tables Vol C Tables 4.2.6.8 and 6.1.1.4'
H H 0.0000 0.0000 'International Tables Vol C Tables 4.2.6.8 and 6.1.1.4'
O O 0.0106 0.0060 'International Tables Vol C Tables 4.2.6.8 and 6.1.1.4'
Si Si 0.0817 0.0704 'International Tables Vol C Tables 4.2.6.8 and 6.1.1.4'
P P 0.1023 0.0942 'International Tables Vol C Tables 4.2.6.8 and 6.1.1.4'
Rh Rh -1.1178 0.9187 'International Tables Vol C Tables 4.2.6.8 and 6.1.1.4'
Ir Ir -1.4442 7.9887 'International Tables Vol C Tables 4.2.6.8 and 6.1.1.4'

loop_
_geom_angle_atom_site_label_1
_geom_angle_atom_site_label_2
_geom_angle_atom_site_label_3
_geom_angle
_geom_angle_site_symmetry_1
_geom_angle_site_symmetry_3
C1 IrA P1 101.40(8) . .
C1 IrA Si1 103.27(8) . .
P1 IrA Si1 83.686(18) . .
C1 IrA P3 110.78(8) . .
P1 IrA P3 98.265(18) . .
Si1 IrA P3 144.658(18) . .
C1 IrA Si2 102.85(8) . .
P1 IrA Si2 150.546(18) . .
Si1 IrA Si2 74.696(19) . .
P3 IrA Si2 88.532(18) . .
C1 IrA RhA 149.26(8) . .
P1 IrA RhA 96.270(13) . .
Si1 IrA RhA 53.784(13) . .
P3 IrA RhA 91.082(13) . .
Si2 IrA RhA 54.777(13) . .
C2 RhA P4 105.36(7) . .
C2 RhA Si1 100.53(7) . .
P4 RhA Si1 150.849(19) . .
C2 RhA P2 102.85(6) . .
P4 RhA P2 104.184(17) . .
Si1 RhA P2 82.523(17) . .
C2 RhA Si2 105.30(6) . .
P4 RhA Si2 86.369(18) . .
Si1 RhA Si2 73.962(18) . .
P2 RhA Si2 145.998(18) . .
C2 RhA IrA 148.10(7) . .
P4 RhA IrA 97.478(13) . .
Si1 RhA IrA 53.539(14) . .
P2 RhA IrA 92.560(12) . .
Si2 RhA IrA 53.699(13) . .
C21 P1 C3 102.37(9) . .
C21 P1 C11 95.95(9) . .
C3 P1 C11 105.72(9) . .
C21 P1 IrA 119.56(7) . .
C3 P1 IrA 111.36(6) . .
C11 P1 IrA 119.45(7) . .
C41 P2 C3 104.76(9) . .
C41 P2 C31 98.58(9) . .
C3 P2 C31 100.33(9) . .
C41 P2 RhA 114.45(6) . .
C3 P2 RhA 113.61(6) . .
C31 P2 RhA 122.54(6) . .
C61 P3 C51 100.97(10) . .
C61 P3 C4 98.26(9) . .
C51 P3 C4 99.83(9) . .
C61 P3 IrA 119.25(7) . .
C51 P3 IrA 117.57(7) . .
C4 P3 IrA 117.31(7) . .
C71 P4 C81 96.09(9) . .
C71 P4 C4 105.18(9) . .
C81 P4 C4 100.99(9) . .
C71 P4 RhA 121.75(7) . .
C81 P4 RhA 115.68(7) . .
C4 P4 RhA 113.96(6) . .
C91 Si1 IrA 129.15(7) . .
C91 Si1 RhA 128.83(7) . .
IrA Si1 RhA 72.677(16) . .
C101 Si2 C100 93.74(9) . .
C101 Si2 IrA 124.47(7) . .
C100 Si2 IrA 121.60(7) . .
C101 Si2 RhA 119.57(7) . .
C100 Si2 RhA 129.25(7) . .
IrA Si2 RhA 71.523(15) . .
O1 C1 IrA 176.2(2) . .
O2 C2 RhA 177.8(2) . .
P1 C3 P2 117.98(10) . .
P4 C4 P3 116.71(10) . .
C12 C11 C16 118.26(19) . .
C12 C11 P1 119.76(16) . .
C16 C11 P1 121.89(16) . .
C13 C12 C11 121.3(2) . .
C12 C13 C14 119.6(2) . .
C15 C14 C13 119.9(2) . .
C14 C15 C16 120.4(2) . .
C15 C16 C11 120.4(2) . .
C26 C21 C22 118.6(2) . .
C26 C21 P1 116.22(16) . .
C22 C21 P1 125.03(16) . .
C21 C22 C23 120.2(2) . .
C24 C23 C22 120.7(2) . .
C23 C24 C25 119.6(2) . .
C24 C25 C26 120.4(2) . .
C25 C26 C21 120.5(2) . .
C32 C31 C36 117.27(19) . .
C32 C31 P2 123.11(16) . .
C36 C31 P2 119.59(15) . .
C33 C32 C31 121.2(2) . .
C34 C33 C32 120.6(2) . .
C35 C34 C33 119.0(2) . .
C34 C35 C36 120.8(2) . .
C35 C36 C31 121.0(2) . .
C42 C41 C46 117.92(19) . .
C42 C41 P2 123.57(17) . .
C46 C41 P2 118.51(16) . .
C43 C42 C41 120.5(2) . .
C44 C43 C42 120.9(2) . .
C43 C44 C45 119.4(2) . .
C44 C45 C46 119.8(2) . .
C45 C46 C41 121.4(2) . .
C52 C51 C56 118.4(2) . .
C52 C51 P3 120.17(17) . .
C56 C51 P3 121.47(17) . .
C51 C52 C53 121.0(2) . .
C54 C53 C52 119.8(3) . .
C55 C54 C53 119.8(2) . .
C54 C55 C56 120.5(2) . .
C55 C56 C51 120.4(2) . .
C66 C61 C62 118.6(2) . .
C66 C61 P3 119.10(16) . .
C62 C61 P3 122.30(17) . .
C63 C62 C61 120.3(2) . .
C64 C63 C62 120.5(2) . .
C63 C64 C65 119.9(2) . .
C64 C65 C66 120.1(2) . .
C65 C66 C61 120.6(2) . .
C72 C71 C76 118.24(19) . .
C72 C71 P4 115.33(15) . .
C76 C71 P4 126.12(16) . .
C73 C72 C71 121.0(2) . .
C72 C73 C74 120.1(2) . .
C75 C74 C73 119.9(2) . .
C74 C75 C76 119.9(2) . .
C71 C76 C75 120.9(2) . .
C82 C81 C86 118.45(19) . .
C82 C81 P4 120.95(16) . .
C86 C81 P4 120.60(16) . .
C81 C82 C83 120.8(2) . .
C84 C83 C82 120.2(2) . .
C83 C84 C85 119.7(2) . .
C84 C85 C86 120.3(2) . .
C85 C86 C81 120.5(2) . .
C92 C91 C96 117.2(2) . .
C92 C91 Si1 123.46(17) . .
C96 C91 Si1 118.86(16) . .
C93 C92 C91 121.5(2) . .
C94 C93 C92 120.4(2) . .
C93 C94 C95 119.6(2) . .
C94 C95 C96 120.0(3) . .
C95 C96 C91 121.3(2) . .
C106 C101 C102 116.94(19) . .
C106 C101 Si2 122.73(15) . .
C102 C101 Si2 119.77(16) . .
C103 C102 C101 121.6(2) . .
C104 C103 C102 120.1(2) . .
C105 C104 C103 119.7(2) . .
C104 C105 C106 120.1(2) . .
C101 C106 C105 121.5(2) . .
C16S C11S C12S 119.5(4) . .
C11S C12S C13S 119.5(4) . .
C14S C13S C12S 119.4(4) . .
C15S C14S C13S 121.3(4) . .
C14S C15S C16S 120.6(4) . .
C15S C16S C11S 119.7(4) . .
C22S C21S C26S 120.1(5) . .
C21S C22S C23S 120.3(4) . .
C22S C23S C24S 119.0(4) . .
C25S C24S C23S 119.9(5) . .
C26S C25S C24S 119.8(4) . .
C25S C26S C21S 121.0(5) . .
C32S C31S C32S 120.0(6) . 2_655
C31S C32S C33S 119.4(5) . .
C32S C33S C34S 122.6(5) . .
C33S C34S C33S 115.9(7) 2_655 .

loop_
_geom_bond_atom_site_label_1
_geom_bond_atom_site_label_2
_geom_bond_distance
_geom_bond_site_symmetry_2
IrA C1 1.854(2) .
IrA P1 2.3491(5) .
IrA Si1 2.3598(6) .
IrA P3 2.3637(5) .
IrA Si2 2.3801(5) .
IrA RhA 2.80107(16) .
RhA C2 1.860(2) .
RhA P4 2.3403(5) .
RhA Si1 2.3673(5) .
RhA P2 2.3835(5) .
RhA Si2 2.4126(5) .
P1 C21 1.842(2) .
P1 C3 1.8455(19) .
P1 C11 1.846(2) .
P2 C41 1.837(2) .
P2 C3 1.847(2) .
P2 C31 1.8514(19) .
P3 C61 1.835(2) .
P3 C51 1.837(2) .
P3 C4 1.868(2) .
P4 C71 1.844(2) .
P4 C81 1.847(2) .
P4 C4 1.850(2) .
Si1 C91 1.883(2) .
Si2 C101 1.902(2) .
Si2 C100 1.911(2) .
O1 C1 1.155(3) .
O2 C2 1.151(3) .
C11 C12 1.390(3) .
C11 C16 1.392(3) .
C12 C13 1.382(3) .
C13 C14 1.385(3) .
C14 C15 1.374(3) .
C15 C16 1.392(3) .
C21 C26 1.391(3) .
C21 C22 1.392(3) .
C22 C23 1.393(3) .
C23 C24 1.369(4) .
C24 C25 1.380(4) .
C25 C26 1.387(3) .
C31 C32 1.389(3) .
C31 C36 1.396(3) .
C32 C33 1.386(3) .
C33 C34 1.380(4) .
C34 C35 1.368(3) .
C35 C36 1.387(3) .
C41 C42 1.390(3) .
C41 C46 1.396(3) .
C42 C43 1.384(3) .
C43 C44 1.380(4) .
C44 C45 1.381(4) .
C45 C46 1.385(3) .
C51 C52 1.385(3) .
C51 C56 1.392(3) .
C52 C53 1.388(3) .
C53 C54 1.378(4) .
C54 C55 1.374(4) .
C55 C56 1.384(3) .
C61 C66 1.389(3) .
C61 C62 1.392(3) .
C62 C63 1.391(3) .
C63 C64 1.367(4) .
C64 C65 1.381(4) .
C65 C66 1.389(3) .
C71 C72 1.392(3) .
C71 C76 1.392(3) .
C72 C73 1.382(3) .
C73 C74 1.389(3) .
C74 C75 1.376(3) .
C75 C76 1.393(3) .
C81 C82 1.388(3) .
C81 C86 1.391(3) .
C82 C83 1.392(3) .
C83 C84 1.369(3) .
C84 C85 1.383(4) .
C85 C86 1.386(3) .
C91 C92 1.390(3) .
C91 C96 1.396(3) .
C92 C93 1.386(3) .
C93 C94 1.368(4) .
C94 C95 1.385(4) .
C95 C96 1.389(3) .
C101 C106 1.386(3) .
C101 C102 1.395(3) .
C102 C103 1.386(3) .
C103 C104 1.373(4) .
C104 C105 1.372(4) .
C105 C106 1.394(3) .
C11S C16S 1.375(7) .
C11S C12S 1.377(7) .
C12S C13S 1.378(6) .
C13S C14S 1.347(5) .
C14S C15S 1.345(5) .
C15S C16S 1.350(5) .
C21S C22S 1.347(6) .
C21S C26S 1.355(6) .
C22S C23S 1.370(6) .
C23S C24S 1.382(6) .
C24S C25S 1.360(7) .
C25S C26S 1.345(7) .
C31S C32S 1.358(5) .
C31S C32S 1.358(5) 2_655
C32S C33S 1.361(7) .
C33S C34S 1.372(7) .
C34S C33S 1.372(7) 2_655

loop_
_geom_torsion_atom_site_label_1
_geom_torsion_atom_site_label_2
_geom_torsion_atom_site_label_3
_geom_torsion_atom_site_label_4
_geom_torsion
_geom_torsion_site_symmetry_1
_geom_torsion_site_symmetry_4
C1 IrA RhA C2 -6.77(18) . .
P1 IrA RhA C2 118.23(12) . .
Si1 IrA RhA C2 40.80(12) . .
P3 IrA RhA C2 -143.33(12) . .
Si2 IrA RhA C2 -55.89(12) . .
C1 IrA RhA P4 129.00(14) . .
P1 IrA RhA P4 -105.993(17) . .
Si1 IrA RhA P4 176.58(2) . .
P3 IrA RhA P4 -7.556(17) . .
Si2 IrA RhA P4 79.88(2) . .
C1 IrA RhA Si1 -47.57(14) . .
P1 IrA RhA Si1 77.43(2) . .
P3 IrA RhA Si1 175.87(2) . .
Si2 IrA RhA Si1 -96.69(2) . .
C1 IrA RhA P2 -126.33(14) . .
P1 IrA RhA P2 -1.323(17) . .
Si1 IrA RhA P2 -78.76(2) . .
P3 IrA RhA P2 97.114(17) . .
Si2 IrA RhA P2 -175.45(2) . .
C1 IrA RhA Si2 49.12(14) . .
P1 IrA RhA Si2 174.13(2) . .
Si1 IrA RhA Si2 96.69(2) . .
P3 IrA RhA Si2 -87.44(2) . .
C1 IrA P1 C21 -69.25(11) . .
Si1 IrA P1 C21 -171.57(8) . .
P3 IrA P1 C21 44.02(8) . .
Si2 IrA P1 C21 145.82(8) . .
RhA IrA P1 C21 136.03(8) . .
C1 IrA P1 C3 171.65(10) . .
Si1 IrA P1 C3 69.33(7) . .
P3 IrA P1 C3 -75.08(7) . .
Si2 IrA P1 C3 26.72(8) . .
RhA IrA P1 C3 16.93(7) . .
C1 IrA P1 C11 47.95(11) . .
Si1 IrA P1 C11 -54.37(7) . .
P3 IrA P1 C11 161.22(7) . .
Si2 IrA P1 C11 -96.98(8) . .
RhA IrA P1 C11 -106.77(7) . .
C2 RhA P2 C41 -46.20(10) . .
P4 RhA P2 C41 -155.96(7) . .
Si1 RhA P2 C41 52.96(7) . .
Si2 RhA P2 C41 99.10(8) . .
IrA RhA P2 C41 105.67(7) . .
C2 RhA P2 C3 -166.48(10) . .
P4 RhA P2 C3 83.76(7) . .
Si1 RhA P2 C3 -67.32(7) . .
Si2 RhA P2 C3 -21.18(8) . .
IrA RhA P2 C3 -14.61(7) . .
C2 RhA P2 C31 72.78(11) . .
P4 RhA P2 C31 -36.98(8) . .
Si1 RhA P2 C31 171.94(8) . .
Si2 RhA P2 C31 -141.92(8) . .
IrA RhA P2 C31 -135.35(8) . .
C1 IrA P3 C61 100.61(12) . .
P1 IrA P3 C61 -4.98(8) . .
Si1 IrA P3 C61 -95.71(9) . .
Si2 IrA P3 C61 -156.20(8) . .
RhA IrA P3 C61 -101.47(8) . .
C1 IrA P3 C51 -21.97(11) . .
P1 IrA P3 C51 -127.56(8) . .
Si1 IrA P3 C51 141.72(8) . .
Si2 IrA P3 C51 81.23(8) . .
RhA IrA P3 C51 135.95(7) . .
C1 IrA P3 C4 -141.07(11) . .
P1 IrA P3 C4 113.34(7) . .
Si1 IrA P3 C4 22.61(8) . .
Si2 IrA P3 C4 -37.87(7) . .
RhA IrA P3 C4 16.85(7) . .
C2 RhA P4 C71 -76.43(10) . .
Si1 RhA P4 C71 131.71(8) . .
P2 RhA P4 C71 31.48(8) . .
Si2 RhA P4 C71 178.70(8) . .
IrA RhA P4 C71 126.05(8) . .
C2 RhA P4 C81 39.42(10) . .
Si1 RhA P4 C81 -112.45(8) . .
P2 RhA P4 C81 147.32(7) . .
Si2 RhA P4 C81 -65.46(7) . .
IrA RhA P4 C81 -118.11(7) . .
C2 RhA P4 C4 155.85(10) . .
Si1 RhA P4 C4 3.98(8) . .
P2 RhA P4 C4 -96.25(7) . .
Si2 RhA P4 C4 50.97(7) . .
IrA RhA P4 C4 -1.68(7) . .
C1 IrA Si1 C91 30.82(12) . .
P1 IrA Si1 C91 131.08(9) . .
P3 IrA Si1 C91 -133.53(9) . .
Si2 IrA Si1 C91 -69.11(9) . .
RhA IrA Si1 C91 -126.37(9) . .
C1 IrA Si1 RhA 157.19(8) . .
P1 IrA Si1 RhA -102.546(16) . .
P3 IrA Si1 RhA -7.15(4) . .
Si2 IrA Si1 RhA 57.265(16) . .
C2 RhA Si1 C91 -32.72(11) . .
P4 RhA Si1 C91 119.73(9) . .
P2 RhA Si1 C91 -134.48(9) . .
Si2 RhA Si1 C91 70.32(9) . .
IrA RhA Si1 C91 126.72(9) . .
C2 RhA Si1 IrA -159.44(6) . .
P4 RhA Si1 IrA -6.98(4) . .
P2 RhA Si1 IrA 98.800(16) . .
Si2 RhA Si1 IrA -56.392(16) . .
C1 IrA Si2 C101 -42.95(11) . .
P1 IrA Si2 C101 101.75(9) . .
Si1 IrA Si2 C101 57.51(8) . .
P3 IrA Si2 C101 -153.95(8) . .
RhA IrA Si2 C101 113.69(8) . .
C1 IrA Si2 C100 78.07(11) . .
P1 IrA Si2 C100 -137.22(8) . .
Si1 IrA Si2 C100 178.54(8) . .
P3 IrA Si2 C100 -32.92(8) . .
RhA IrA Si2 C100 -125.28(8) . .
C1 IrA Si2 RhA -156.65(8) . .
P1 IrA Si2 RhA -11.94(4) . .
Si1 IrA Si2 RhA -56.177(16) . .
P3 IrA Si2 RhA 92.362(16) . .
C2 RhA Si2 C101 33.26(10) . .
P4 RhA Si2 C101 138.20(7) . .
Si1 RhA Si2 C101 -63.56(7) . .
P2 RhA Si2 C101 -111.62(8) . .
IrA RhA Si2 C101 -119.77(8) . .
C2 RhA Si2 C100 -90.84(12) . .
P4 RhA Si2 C100 14.10(10) . .
Si1 RhA Si2 C100 172.35(10) . .
P2 RhA Si2 C100 124.28(10) . .
IrA RhA Si2 C100 116.13(10) . .
C2 RhA Si2 IrA 153.03(7) . .
P4 RhA Si2 IrA -102.030(16) . .
Si1 RhA Si2 IrA 56.215(16) . .
P2 RhA Si2 IrA 8.15(4) . .
P1 IrA C1 O1 -52(4) . .
Si1 IrA C1 O1 34(4) . .
P3 IrA C1 O1 -156(4) . .
Si2 IrA C1 O1 111(4) . .
RhA IrA C1 O1 72(4) . .
P4 RhA C2 O2 -167(5) . .
Si1 RhA C2 O2 -1(5) . .
P2 RhA C2 O2 84(5) . .
Si2 RhA C2 O2 -77(5) . .
IrA RhA C2 O2 -33(5) . .
C21 P1 C3 P2 -160.93(11) . .
C11 P1 C3 P2 99.17(12) . .
IrA P1 C3 P2 -32.02(13) . .
C41 P2 C3 P1 -94.22(12) . .
C31 P2 C3 P1 163.96(11) . .
RhA P2 C3 P1 31.40(13) . .
C71 P4 C4 P3 -121.88(11) . .
C81 P4 C4 P3 138.65(11) . .
RhA P4 C4 P3 13.95(13) . .
C61 P3 C4 P4 107.05(12) . .
C51 P3 C4 P4 -150.23(12) . .
IrA P3 C4 P4 -22.05(13) . .
C21 P1 C11 C12 -55.97(18) . .
C3 P1 C11 C12 48.70(19) . .
IrA P1 C11 C12 175.10(14) . .
C21 P1 C11 C16 120.40(18) . .
C3 P1 C11 C16 -134.94(17) . .
IrA P1 C11 C16 -8.5(2) . .
C16 C11 C12 C13 2.9(3) . .
P1 C11 C12 C13 179.43(17) . .
C11 C12 C13 C14 -2.1(3) . .
C12 C13 C14 C15 0.0(4) . .
C13 C14 C15 C16 1.1(4) . .
C14 C15 C16 C11 -0.2(4) . .
C12 C11 C16 C15 -1.8(3) . .
P1 C11 C16 C15 -178.23(18) . .
C3 P1 C21 C26 171.50(16) . .
C11 P1 C21 C26 -80.94(17) . .
IrA P1 C21 C26 47.92(18) . .
C3 P1 C21 C22 -13.8(2) . .
C11 P1 C21 C22 93.79(19) . .
IrA P1 C21 C22 -137.35(16) . .
C26 C21 C22 C23 -0.4(3) . .
P1 C21 C22 C23 -175.02(16) . .
C21 C22 C23 C24 1.0(3) . .
C22 C23 C24 C25 -0.5(4) . .
C23 C24 C25 C26 -0.5(4) . .
C24 C25 C26 C21 1.1(4) . .
C22 C21 C26 C25 -0.6(3) . .
P1 C21 C26 C25 174.49(18) . .
C41 P2 C31 C32 -142.28(18) . .
C3 P2 C31 C32 -35.45(19) . .
RhA P2 C31 C32 91.37(18) . .
C41 P2 C31 C36 40.04(18) . .
C3 P2 C31 C36 146.86(17) . .
RhA P2 C31 C36 -86.32(17) . .
C36 C31 C32 C33 -1.3(3) . .
P2 C31 C32 C33 -179.08(18) . .
C31 C32 C33 C34 -0.3(4) . .
C32 C33 C34 C35 1.7(4) . .
C33 C34 C35 C36 -1.4(4) . .
C34 C35 C36 C31 -0.3(3) . .
C32 C31 C36 C35 1.7(3) . .
P2 C31 C36 C35 179.48(17) . .
C3 P2 C41 C42 -8.86(19) . .
C31 P2 C41 C42 94.28(18) . .
RhA P2 C41 C42 -133.95(15) . .
C3 P2 C41 C46 170.64(16) . .
C31 P2 C41 C46 -86.22(17) . .
RhA P2 C41 C46 45.56(17) . .
C46 C41 C42 C43 -0.4(3) . .
P2 C41 C42 C43 179.12(16) . .
C41 C42 C43 C44 2.2(3) . .
C42 C43 C44 C45 -1.9(3) . .
C43 C44 C45 C46 -0.1(4) . .
C44 C45 C46 C41 1.9(3) . .
C42 C41 C46 C45 -1.7(3) . .
P2 C41 C46 C45 178.80(17) . .
C61 P3 C51 C52 -131.58(19) . .
C4 P3 C51 C52 127.93(19) . .
IrA P3 C51 C52 -0.1(2) . .
C61 P3 C51 C56 48.2(2) . .
C4 P3 C51 C56 -52.28(19) . .
IrA P3 C51 C56 179.72(15) . .
C56 C51 C52 C53 -1.1(4) . .
P3 C51 C52 C53 178.7(2) . .
C51 C52 C53 C54 -0.4(4) . .
C52 C53 C54 C55 1.4(4) . .
C53 C54 C55 C56 -1.0(4) . .
C54 C55 C56 C51 -0.5(4) . .
C52 C51 C56 C55 1.5(3) . .
P3 C51 C56 C55 -178.30(18) . .
C51 P3 C61 C66 -147.15(17) . .
C4 P3 C61 C66 -45.39(18) . .
IrA P3 C61 C66 82.39(17) . .
C51 P3 C61 C62 33.67(19) . .
C4 P3 C61 C62 135.43(17) . .
IrA P3 C61 C62 -96.79(17) . .
C66 C61 C62 C63 1.2(3) . .
P3 C61 C62 C63 -179.60(17) . .
C61 C62 C63 C64 -1.1(3) . .
C62 C63 C64 C65 -0.5(4) . .
C63 C64 C65 C66 1.9(4) . .
C64 C65 C66 C61 -1.7(4) . .
C62 C61 C66 C65 0.1(3) . .
P3 C61 C66 C65 -179.07(17) . .
C81 P4 C71 C72 -76.76(16) . .
C4 P4 C71 C72 -179.92(15) . .
RhA P4 C71 C72 48.58(17) . .
C81 P4 C71 C76 96.66(19) . .
C4 P4 C71 C76 -6.5(2) . .
RhA P4 C71 C76 -138.00(16) . .
C76 C71 C72 C73 -2.3(3) . .
P4 C71 C72 C73 171.68(17) . .
C71 C72 C73 C74 1.3(3) . .
C72 C73 C74 C75 0.9(3) . .
C73 C74 C75 C76 -1.9(3) . .
C72 C71 C76 C75 1.3(3) . .
P4 C71 C76 C75 -171.99(17) . .
C74 C75 C76 C71 0.8(3) . .
C71 P4 C81 C82 122.73(18) . .
C4 P4 C81 C82 -130.47(18) . .
RhA P4 C81 C82 -6.9(2) . .
C71 P4 C81 C86 -56.5(2) . .
C4 P4 C81 C86 50.3(2) . .
RhA P4 C81 C86 173.80(16) . .
C86 C81 C82 C83 -0.8(3) . .
P4 C81 C82 C83 179.89(17) . .
C81 C82 C83 C84 -0.3(4) . .
C82 C83 C84 C85 0.4(4) . .
C83 C84 C85 C86 0.6(4) . .
C84 C85 C86 C81 -1.8(4) . .
C82 C81 C86 C85 1.9(4) . .
P4 C81 C86 C85 -178.8(2) . .
IrA Si1 C91 C92 -30.2(2) . .
RhA Si1 C91 C92 -129.55(17) . .
IrA Si1 C91 C96 157.65(15) . .
RhA Si1 C91 C96 58.3(2) . .
C96 C91 C92 C93 -0.5(3) . .
Si1 C91 C92 C93 -172.73(19) . .
C91 C92 C93 C94 -0.6(4) . .
C92 C93 C94 C95 0.7(4) . .
C93 C94 C95 C96 0.2(5) . .
C94 C95 C96 C91 -1.3(4) . .
C92 C91 C96 C95 1.4(4) . .
Si1 C91 C96 C95 174.0(2) . .
C100 Si2 C101 C106 103.72(19) . .
IrA Si2 C101 C106 -123.28(17) . .
RhA Si2 C101 C106 -36.3(2) . .
C100 Si2 C101 C102 -67.42(19) . .
IrA Si2 C101 C102 65.57(19) . .
RhA Si2 C101 C102 152.57(15) . .
C106 C101 C102 C103 0.1(3) . .
Si2 C101 C102 C103 171.78(18) . .
C101 C102 C103 C104 -0.5(4) . .
C102 C103 C104 C105 0.3(4) . .
C103 C104 C105 C106 0.2(4) . .
C102 C101 C106 C105 0.4(3) . .
Si2 C101 C106 C105 -171.0(2) . .
C104 C105 C106 C101 -0.6(4) . .
C16S C11S C12S C13S 1.2(6) . .
C11S C12S C13S C14S -2.0(6) . .
C12S C13S C14S C15S 2.1(6) . .
C13S C14S C15S C16S -1.2(5) . .
C14S C15S C16S C11S 0.3(5) . .
C12S C11S C16S C15S -0.3(6) . .
C26S C21S C22S C23S -0.1(6) . .
C21S C22S C23S C24S 1.1(6) . .
C22S C23S C24S C25S -0.5(6) . .
C23S C24S C25S C26S -1.1(6) . .
C24S C25S C26S C21S 2.2(7) . .
C22S C21S C26S C25S -1.6(6) . .
C32S C31S C32S C33S -0.6(3) 2_655 .
C31S C32S C33S C34S 1.3(7) . .
C32S C33S C34S C33S -0.7(3) . 2_655
